data_1556076
loop_
_publ_author_name
'Han, Xiang-Lei'
'Zhou, Chu-Jun'
'Liu, Xu-Ge'
'Zhang, Shang-Shi'
'Wang, Honggen'
'Li, Qingjiang'

_publ_section_title
;
 Regioselective Synthesis of 5-Aminooxazoles via Cp*Co(III)-Catalyzed
 Formal [3 + 2] Cycloaddition of N-(Pivaloyloxy)amides with Ynamides.
;
_journal_issue 22
_journal_name_full 'Organic letters'
_journal_page_first 6108
_journal_page_last 6111
_journal_paper_doi 10.1021/acs.orglett.7b02959
_journal_volume 19
_journal_year 2017
_chemical_formula_moiety 'C17 H16 N2 O3 S'
_chemical_formula_sum 'C17 H16 N2 O3 S'
_chemical_formula_weight 328.39
_space_group_crystal_system monoclinic
_space_group_IT_number 14
_space_group_name_Hall '-P 2yn'
_space_group_name_H-M_alt 'P 1 21/n 1'
_symmetry_Int_Tables_number 14
_atom_sites_solution_primary direct
_audit_creation_date 2017-04-27
_audit_creation_method
;
Olex2 1.2
(compiled 2017.03.28 svn.r3405 for OlexSys, GUI svn.r5335)
;
_cell_angle_alpha 90
_cell_angle_beta 93.8838(16)
_cell_angle_gamma 90
_cell_formula_units_Z 4
_cell_length_a 10.58500(19)
_cell_length_b 9.10460(16)
_cell_length_c 16.2981(3)
_cell_measurement_reflns_used 4909
_cell_measurement_temperature 100
_cell_measurement_theta_max 71.9740
_cell_measurement_theta_min 2.6830
_cell_volume 1567.08(5)
_computing_cell_refinement 'CrysAlisPro 1.171.38.41 (Rigaku OD, 2015)'
_computing_data_collection 'CrysAlisPro 1.171.38.41 (Rigaku OD, 2015)'
_computing_data_reduction 'CrysAlisPro 1.171.38.41 (Rigaku OD, 2015)'
_computing_molecular_graphics 'Olex2 (Dolomanov et al., 2009)'
_computing_publication_material 'Olex2 (Dolomanov et al., 2009)'
_computing_structure_refinement 'olex2.refine (Bourhis et al., 2015)'
_computing_structure_solution 'XS (Sheldrick, 2008)'
_diffrn_ambient_temperature 100
_diffrn_detector 'CCD plate'
_diffrn_detector_area_resol_mean 8.2417
_diffrn_detector_type Onyx
_diffrn_measured_fraction_theta_full 0.9979
_diffrn_measured_fraction_theta_max 0.9979
_diffrn_measurement_details
;
List of Runs (angles in degrees, time in seconds):

  # Type    Start    End  Width  t~exp~   \w     \q     \k     \f   Frames
--------------------------------------------------------------------------
  1  \w    -23.00  18.00   1.00    3.00    --  -44.52  57.00  90.00   41
  2  \w    -66.00 -26.00   1.00    3.00    --  -44.52  57.00  90.00   40
  3  \w    -70.00  19.00   1.00    3.00    --  -44.52  57.00-150.00   89
  4  \w   -118.00 -88.00   1.00    3.00    --  -44.52-125.00-120.00   30
  5  \w   -159.00-127.00   1.00   10.00    --  -90.00 -45.00-180.00   32
  6  \w     29.00  66.00   1.00   10.00    --  100.00 -30.00 -90.00   37
  7  \w     83.00 127.00   1.00   10.00    --  100.00 -30.00 -90.00   44
  8  \w     85.00 151.00   1.00   10.00    --  100.00  30.00-150.00   66
  9  \w     73.00 173.00   1.00   10.00    --  100.00  30.00 -90.00  100
 10  \w     39.00 102.00   1.00   10.00    --  100.00 -30.00   0.00   63
 11  \w     34.00 126.00   1.00   10.00    --  100.00 -61.00 -30.00   92
;
_diffrn_measurement_device 'four-circle diffractometer'
_diffrn_measurement_device_type 'Xcalibur, Onyx, Nova'
_diffrn_measurement_method '\w scans'
_diffrn_orient_matrix_type 'CrysAlisPro convention (1999,Acta A55,543-557)'
_diffrn_orient_matrix_UB_11 -0.0585559000
_diffrn_orient_matrix_UB_12 -0.1157649000
_diffrn_orient_matrix_UB_13 -0.0602066000
_diffrn_orient_matrix_UB_21 -0.0387392000
_diffrn_orient_matrix_UB_22 -0.0930363000
_diffrn_orient_matrix_UB_23 0.0731437000
_diffrn_orient_matrix_UB_31 -0.1278874000
_diffrn_orient_matrix_UB_32 0.0809915000
_diffrn_orient_matrix_UB_33 -0.0019195000
_diffrn_radiation_monochromator mirror
_diffrn_radiation_probe x-ray
_diffrn_radiation_type 'Cu K\a'
_diffrn_radiation_wavelength 1.54184
_diffrn_reflns_av_R_equivalents 0.0264
_diffrn_reflns_av_unetI/netI 0.0270
_diffrn_reflns_limit_h_max 6
_diffrn_reflns_limit_h_min -12
_diffrn_reflns_limit_k_max 8
_diffrn_reflns_limit_k_min -11
_diffrn_reflns_limit_l_max 19
_diffrn_reflns_limit_l_min -19
_diffrn_reflns_number 6743
_diffrn_reflns_theta_full 67.0773
_diffrn_reflns_theta_max 67.08
_diffrn_reflns_theta_min 5.15
_diffrn_source 'micro-focus sealed X-ray tube'
_diffrn_source_type 'Nova (Cu) X-ray Source'
_exptl_absorpt_coefficient_mu 1.983
_exptl_absorpt_correction_T_max 1.00000
_exptl_absorpt_correction_T_min 0.32392
_exptl_absorpt_correction_type multi-scan
_exptl_absorpt_process_details
;
CrysAlisPro 1.171.38.41 (Rigaku Oxford Diffraction, 2015)
Empirical absorption correction using spherical harmonics,
 implemented in SCALE3 ABSPACK scaling algorithm.
;
_exptl_crystal_colour colourless
_exptl_crystal_colour_primary colourless
_exptl_crystal_density_diffrn 1.3918
_exptl_crystal_description block
_exptl_crystal_F_000 691.4364
_exptl_crystal_size_max 0.2
_exptl_crystal_size_mid 0.2
_exptl_crystal_size_min 0.2
_refine_diff_density_max 0.3462
_refine_diff_density_min -0.4656
_refine_diff_density_rms 0.0606
_refine_ls_d_res_high 0.8370
_refine_ls_d_res_low 8.5948
_refine_ls_goodness_of_fit_ref 1.0508
_refine_ls_hydrogen_treatment constr
_refine_ls_matrix_type full
_refine_ls_number_constraints 28
_refine_ls_number_parameters 210
_refine_ls_number_reflns 2796
_refine_ls_number_restraints 0
_refine_ls_restrained_S_all 1.0508
_refine_ls_R_factor_all 0.0353
_refine_ls_R_factor_gt 0.0328
_refine_ls_shift/su_max 0.0006
_refine_ls_shift/su_mean 0.0002
_refine_ls_structure_factor_coef Fsqd
_refine_ls_weighting_details 'w=1/[\s^2^(Fo^2^)+(0.0476P)^2^+0.4709P] where P=(Fo^2^+2Fc^2^)/3'
_refine_ls_weighting_scheme calc
_refine_ls_wR_factor_gt 0.0839
_refine_ls_wR_factor_ref 0.0864
_reflns_Friedel_coverage 0.0
_reflns_limit_h_max 10
_reflns_limit_h_min -12
_reflns_limit_k_max 10
_reflns_limit_k_min 0
_reflns_limit_l_max 19
_reflns_limit_l_min -9
_reflns_number_gt 2579
_reflns_number_total 2796
_reflns_threshold_expression I>=2u(I)
_cod_data_source_file ol7b02959_si_002.cif
_cod_data_source_block hxl_170427
_cod_original_sg_symbol_Hall '-P 2ybc (x-z,y,z)'
_cod_database_code 1556076
_reflns_odcompleteness_completeness 99.73
_reflns_odcompleteness_iscentric 1
_reflns_odcompleteness_theta 66.97
_olex2_refinement_description
;
1. Fixed Uiso
 At 1.2 times of:
  All C(H) groups
 At 1.5 times of:
  All C(H,H,H) groups
2.a Aromatic/amide H refined with riding coordinates:
 C15(H15), C12(H12), C17(H17), C20(H20), C10(H10), C18(H18), C22(H22),
 C21(H21), C19(H19), C14(H14)
2.b Idealised Me refined as rotating group:
 C8(H8a,H8b,H8c), C9(H9a,H9b,H9c)
;
_olex2_submission_special_instructions 'No special instructions were received'
_oxdiff_exptl_absorpt_empirical_details
;
Empirical correction (ABSPACK) includes:
- Absorption correction using spherical harmonics
- Frame scaling
;
_oxdiff_exptl_absorpt_empirical_full_max 2.113
_oxdiff_exptl_absorpt_empirical_full_min 0.556

loop_
_space_group_symop_id
_space_group_symop_operation_xyz
1 x,y,z
2 -x+1/2,y+1/2,-z+1/2
3 -x,-y,-z
4 x-1/2,-y-1/2,z-1/2

loop_
_atom_site_label
_atom_site_type_symbol
_atom_site_fract_x
_atom_site_fract_y
_atom_site_fract_z
_atom_site_U_iso_or_equiv
_atom_site_adp_type
_atom_site_occupancy
_atom_site_refinement_flags_posn
S1 S 0.68709(3) 0.19141(4) 0.752922(19) 0.01801(13) Uani 1.000000 .
O1 O 0.65401(10) 0.33020(11) 0.78666(6) 0.0232(2) Uani 1.000000 .
O2 O 0.71630(9) 0.00337(10) 0.57843(6) 0.0191(2) Uani 1.000000 .
O3 O 0.64826(10) 0.05892(11) 0.79080(6) 0.0237(2) Uani 1.000000 .
N4 N 0.62273(11) 0.18914(12) 0.65673(7) 0.0192(3) Uani 1.000000 .
N5 N 0.56483(11) -0.16672(13) 0.56437(7) 0.0198(3) Uani 1.000000 .
C6 C 0.51937(13) -0.04877(15) 0.60899(8) 0.0184(3) Uani 1.000000 .
C7 C 0.61231(13) 0.05334(15) 0.61784(8) 0.0185(3) Uani 1.000000 .
C8 C 0.85247(14) 0.18724(16) 0.74486(9) 0.0230(3) Uani 1.000000 .
C9 C 0.64157(16) 0.31984(16) 0.60520(9) 0.0258(3) Uani 1.000000 .
C10 C 0.34296(14) 0.06715(17) 0.68196(9) 0.0244(3) Uani 1.000000 .
C11 C 0.38990(13) -0.04936(16) 0.63687(8) 0.0194(3) Uani 1.000000 .
C12 C 0.18657(15) -0.16955(17) 0.64060(10) 0.0269(3) Uani 1.000000 .
C13 C 0.77002(14) -0.21553(16) 0.50412(8) 0.0211(3) Uani 1.000000 .
C14 C 0.89532(15) -0.17189(18) 0.50279(9) 0.0266(3) Uani 1.000000 .
C15 C 0.30988(14) -0.16756(16) 0.61658(9) 0.0231(3) Uani 1.000000 .
C16 C 0.67930(13) -0.13019(15) 0.54847(8) 0.0189(3) Uani 1.000000 .
C17 C 0.14122(14) -0.05367(18) 0.68504(10) 0.0273(3) Uani 1.000000 .
C18 C 0.72910(15) -0.34210(18) 0.46248(10) 0.0281(3) Uani 1.000000 .
C19 C 0.97911(16) -0.2538(2) 0.45928(10) 0.0320(4) Uani 1.000000 .
C20 C 0.21976(14) 0.06487(17) 0.70527(9) 0.0270(3) Uani 1.000000 .
C21 C 0.93841(16) -0.37873(19) 0.41723(10) 0.0326(4) Uani 1.000000 .
C22 C 0.81322(17) -0.42250(18) 0.41885(11) 0.0334(4) Uani 1.000000 .
H15 H 0.34012(14) -0.24752(16) 0.58600(9) 0.0277(4) Uiso 1.000000 R
H12 H 0.13309(15) -0.25077(17) 0.62647(10) 0.0323(4) Uiso 1.000000 R
H17 H 0.05689(14) -0.05522(18) 0.70160(10) 0.0327(4) Uiso 1.000000 R
H20 H 0.18865(14) 0.14498(17) 0.73533(9) 0.0324(4) Uiso 1.000000 R
H10 H 0.39615(14) 0.14834(17) 0.69665(9) 0.0293(4) Uiso 1.000000 R
H18 H 0.64365(15) -0.37333(18) 0.46396(10) 0.0338(4) Uiso 1.000000 R
H22 H 0.78489(17) -0.50818(18) 0.38987(11) 0.0401(5) Uiso 1.000000 R
H21 H 0.99589(16) -0.43426(19) 0.38739(10) 0.0392(5) Uiso 1.000000 R
H19 H 1.06495(16) -0.2238(2) 0.45846(10) 0.0385(4) Uiso 1.000000 R
H14 H 0.92388(15) -0.08610(18) 0.53158(9) 0.0319(4) Uiso 1.000000 R
H8a H 0.8790(2) 0.2765(6) 0.7172(6) 0.0345(5) Uiso 1.000000 GR
H8b H 0.89538(14) 0.1819(12) 0.79997(10) 0.0345(5) Uiso 1.000000 GR
H8c H 0.87484(18) 0.1010(7) 0.7129(6) 0.0345(5) Uiso 1.000000 GR
H9a H 0.6237(11) 0.40875(17) 0.6363(3) 0.0387(5) Uiso 1.000000 GR
H9b H 0.7294(3) 0.3225(7) 0.5897(6) 0.0387(5) Uiso 1.000000 GR
H9c H 0.5842(8) 0.3150(6) 0.5555(3) 0.0387(5) Uiso 1.000000 GR

loop_
_atom_site_aniso_label
_atom_site_aniso_U_11
_atom_site_aniso_U_22
_atom_site_aniso_U_33
_atom_site_aniso_U_12
_atom_site_aniso_U_13
_atom_site_aniso_U_23
S1 0.0198(2) 0.0153(2) 0.01875(19) -0.00020(12) -0.00034(13) -0.00138(12)
O1 0.0257(5) 0.0192(5) 0.0245(5) 0.0014(4) 0.0004(4) -0.0050(4)
O2 0.0198(5) 0.0170(5) 0.0203(5) -0.0005(4) 0.0009(4) -0.0013(4)
O3 0.0285(6) 0.0194(5) 0.0231(5) -0.0020(4) 0.0018(4) 0.0018(4)
N4 0.0219(6) 0.0148(6) 0.0205(6) -0.0011(4) -0.0024(5) -0.0004(5)
N5 0.0221(6) 0.0174(6) 0.0195(6) 0.0008(5) -0.0013(5) -0.0007(5)
C6 0.0214(7) 0.0165(7) 0.0169(6) 0.0003(5) -0.0021(5) 0.0001(5)
C7 0.0194(7) 0.0177(7) 0.0183(6) 0.0023(5) 0.0000(5) 0.0002(5)
C8 0.0203(7) 0.0202(7) 0.0280(7) 0.0004(5) -0.0017(6) -0.0023(6)
C9 0.0341(9) 0.0178(7) 0.0248(7) -0.0021(6) -0.0038(6) 0.0035(6)
C10 0.0230(7) 0.0234(8) 0.0265(7) -0.0017(6) -0.0013(6) -0.0039(6)
C11 0.0204(7) 0.0186(7) 0.0185(6) 0.0002(5) -0.0026(5) 0.0019(5)
C12 0.0222(8) 0.0226(8) 0.0354(8) -0.0035(6) -0.0020(6) 0.0029(6)
C13 0.0252(7) 0.0194(7) 0.0187(6) 0.0030(6) 0.0007(5) 0.0014(6)
C14 0.0266(8) 0.0266(8) 0.0266(7) -0.0013(6) 0.0026(6) -0.0030(6)
C15 0.0242(8) 0.0190(7) 0.0257(7) -0.0000(6) -0.0005(6) 0.0005(6)
C16 0.0225(7) 0.0165(7) 0.0173(6) 0.0002(5) -0.0028(5) 0.0002(5)
C17 0.0202(7) 0.0297(8) 0.0319(8) 0.0015(6) 0.0017(6) 0.0034(7)
C18 0.0283(8) 0.0236(8) 0.0326(8) -0.0007(6) 0.0029(6) -0.0044(7)
C19 0.0266(8) 0.0356(9) 0.0346(8) 0.0015(7) 0.0071(7) -0.0015(7)
C20 0.0241(8) 0.0281(8) 0.0288(8) 0.0033(6) 0.0010(6) -0.0036(6)
C21 0.0384(9) 0.0287(9) 0.0319(8) 0.0098(7) 0.0107(7) -0.0007(7)
C22 0.0407(10) 0.0234(8) 0.0366(8) 0.0019(7) 0.0052(7) -0.0078(7)

loop_
_atom_type_symbol
_atom_type_scat_dispersion_real
_atom_type_scat_dispersion_imag
_atom_type_scat_Cromer_Mann_a1
_atom_type_scat_Cromer_Mann_a2
_atom_type_scat_Cromer_Mann_a3
_atom_type_scat_Cromer_Mann_a4
_atom_type_scat_Cromer_Mann_b1
_atom_type_scat_Cromer_Mann_b2
_atom_type_scat_Cromer_Mann_b3
_atom_type_scat_Cromer_Mann_b4
_atom_type_scat_Cromer_Mann_c
_atom_type_scat_source
_atom_type_scat_dispersion_source
H 0.00000 0.00000 0.49300 0.32291 0.14019 0.04081 10.51090 26.12570 3.14236 57.79970 0.0030380000826 'International Tables Volume C Table 6.1.1.4 (pp. 500-502)' 'Henke, Gullikson and Davis, At. Data and Nucl. Data Tables, 1993, 54, 2'
C 0.01920 0.00962 2.31000 1.02000 1.58860 0.86500 20.84390 10.20750 0.56870 51.65120 0.215599998832 'International Tables Volume C Table 6.1.1.4 (pp. 500-502)' 'Henke, Gullikson and Davis, At. Data and Nucl. Data Tables, 1993, 54, 2'
S 0.33537 0.55136 6.90530 5.20340 1.43790 1.58630 1.46790 22.21510 0.25360 56.17200 0.866900026798 'International Tables Volume C Table 6.1.1.4 (pp. 500-502)' 'Henke, Gullikson and Davis, At. Data and Nucl. Data Tables, 1993, 54, 2'
O 0.05239 0.03377 3.04850 2.28680 1.54630 0.86700 13.27710 5.70110 0.32390 32.90890 0.250800013542 'International Tables Volume C Table 6.1.1.4 (pp. 500-502)' 'Henke, Gullikson and Davis, At. Data and Nucl. Data Tables, 1993, 54, 2'
N 0.03256 0.01839 12.21260 3.13220 2.01250 1.16630 0.00570 9.89330 28.99750 0.58260 -11.5290002823 'International Tables Volume C Table 6.1.1.4 (pp. 500-502)' 'Henke, Gullikson and Davis, At. Data and Nucl. Data Tables, 1993, 54, 2'

loop_
_geom_angle_atom_site_label_1
_geom_angle_atom_site_label_2
_geom_angle_atom_site_label_3
_geom_angle
O3 S1 O1 119.64(6)
N4 S1 O1 106.10(6)
N4 S1 O3 106.55(6)
C8 S1 O1 108.51(7)
C8 S1 O3 109.27(7)
C8 S1 N4 105.90(7)
C16 O2 C7 103.97(10)
C7 N4 S1 117.04(9)
C9 N4 S1 117.54(9)
C9 N4 C7 117.81(11)
C16 N5 C6 105.38(11)
C7 C6 N5 108.00(12)
C11 C6 N5 121.13(12)
C11 C6 C7 130.86(13)
N4 C7 O2 117.48(12)
C6 C7 O2 108.59(12)
C6 C7 N4 133.92(13)
H8a C8 S1 109.5
H8b C8 S1 109.5
H8b C8 H8a 109.5
H8c C8 S1 109.5
H8c C8 H8a 109.5
H8c C8 H8b 109.5
H9a C9 N4 109.5
H9b C9 N4 109.5
H9b C9 H9a 109.5
H9c C9 N4 109.5
H9c C9 H9a 109.5
H9c C9 H9b 109.5
C20 C10 C11 120.49(14)
H10 C10 C11 119.75(8)
H10 C10 C20 119.75(9)
C10 C11 C6 121.99(13)
C15 C11 C6 119.50(13)
C15 C11 C10 118.50(13)
C17 C12 C15 120.25(14)
H12 C12 C15 119.87(9)
H12 C12 C17 119.87(9)
C16 C13 C14 121.07(14)
C18 C13 C14 119.76(14)
C18 C13 C16 119.17(14)
C19 C14 C13 119.90(15)
H14 C14 C13 120.05(9)
H14 C14 C19 120.05(10)
C12 C15 C11 120.71(14)
H15 C15 C11 119.65(9)
H15 C15 C12 119.65(9)
N5 C16 O2 114.05(12)
C13 C16 O2 118.03(12)
C13 C16 N5 127.91(13)
C20 C17 C12 119.57(14)
H17 C17 C12 120.21(9)
H17 C17 C20 120.21(9)
C22 C18 C13 119.87(15)
H18 C18 C13 120.06(9)
H18 C18 C22 120.06(10)
C21 C19 C14 120.45(15)
H19 C19 C14 119.78(10)
H19 C19 C21 119.78(9)
C17 C20 C10 120.47(14)
H20 C20 C10 119.76(9)
H20 C20 C17 119.76(9)
C22 C21 C19 119.59(15)
H21 C21 C19 120.21(9)
H21 C21 C22 120.21(9)
C21 C22 C18 120.43(15)
H22 C22 C18 119.79(10)
H22 C22 C21 119.79(9)

loop_
_geom_bond_atom_site_label_1
_geom_bond_atom_site_label_2
_geom_bond_distance
S1 O1 1.4311(10)
S1 O3 1.4281(10)
S1 N4 1.6666(12)
S1 C8 1.7647(15)
O2 C7 1.3882(17)
O2 C16 1.3581(17)
N4 C7 1.3903(18)
N4 C9 1.4778(18)
N5 C6 1.4004(18)
N5 C16 1.2994(18)
C6 C7 1.354(2)
C6 C11 1.473(2)
C8 H8a 0.9800
C8 H8b 0.9800
C8 H8c 0.9800
C9 H9a 0.9800
C9 H9b 0.9800
C9 H9c 0.9800
C10 C11 1.401(2)
C10 C20 1.383(2)
C10 H10 0.9500
C11 C15 1.395(2)
C12 C15 1.388(2)
C12 C17 1.384(2)
C12 H12 0.9500
C13 C14 1.386(2)
C13 C16 1.464(2)
C13 C18 1.392(2)
C14 C19 1.390(2)
C14 H14 0.9500
C15 H15 0.9500
C17 C20 1.388(2)
C17 H17 0.9500
C18 C22 1.386(2)
C18 H18 0.9500
C19 C21 1.381(2)
C19 H19 0.9500
C20 H20 0.9500
C21 C22 1.386(2)
C21 H21 0.9500
C22 H22 0.9500
